data_4503669
loop_
_publ_author_name
'Byrne, Peter'
'Turner, David R.'
'Lloyd, Gareth O.'
'Clarke, Nigel'
'Steed, Jonathan W.'

_publ_section_title
;
 Gradual Transition from NH&#x00B7;&#x00B7;&#x00B7;Pyridyl Hydrogen
 Bonding to the NH&#x00B7;&#x00B7;&#x00B7;O Tape Synthon in Pyridyl Ureas
;
_journal_issue 9
_journal_name_full 'Crystal Growth &amp; Design'
_journal_page_first 3335
_journal_paper_doi 10.1021/cg800247f
_journal_volume 8
_journal_year 2008
_chemical_formula_moiety 'C15 H18 N6 O2'
_chemical_formula_sum 'C15 H18 N6 O2'
_chemical_formula_weight 314.35
_chemical_name_systematic
; 
 ? 
;
_space_group_IT_number 14
_symmetry_cell_setting monoclinic
_symmetry_space_group_name_Hall '-P 2ybc'
_symmetry_space_group_name_H-M 'P 1 21/c 1'
_atom_sites_solution_hydrogens geom
_atom_sites_solution_primary direct
_atom_sites_solution_secondary difmap
_audit_creation_method SHELXL-97
_cell_angle_alpha 90.00
_cell_angle_beta 105.112(7)
_cell_angle_gamma 90.00
_cell_formula_units_Z 4
_cell_length_a 16.447(3)
_cell_length_b 5.2902(11)
_cell_length_c 18.364(4)
_cell_measurement_reflns_used 769
_cell_measurement_temperature 120(2)
_cell_measurement_theta_max 26.322
_cell_measurement_theta_min 2.566
_cell_volume 1542.6(5)
_computing_cell_refinement Saint
_computing_data_collection Smart
_computing_data_reduction Saint
_computing_molecular_graphics Xseed
_computing_publication_material Xseed
_computing_structure_refinement 'SHELXL-97 (Sheldrick, 1997)'
_computing_structure_solution 'SHELXS-97 (Sheldrick, 1990)'
_diffrn_ambient_temperature 120(2)
_diffrn_measured_fraction_theta_full 0.998
_diffrn_measured_fraction_theta_max 0.998
_diffrn_measurement_device_type 'Smart 6K'
_diffrn_radiation_monochromator graphite
_diffrn_radiation_source 'fine-focus sealed tube'
_diffrn_radiation_type MoK\a
_diffrn_radiation_wavelength 0.71073
_diffrn_reflns_av_R_equivalents 0.0843
_diffrn_reflns_av_sigmaI/netI 0.0936
_diffrn_reflns_limit_h_max 20
_diffrn_reflns_limit_h_min -19
_diffrn_reflns_limit_k_max 6
_diffrn_reflns_limit_k_min -6
_diffrn_reflns_limit_l_max 22
_diffrn_reflns_limit_l_min -22
_diffrn_reflns_number 9467
_diffrn_reflns_theta_full 26.00
_diffrn_reflns_theta_max 26.00
_diffrn_reflns_theta_min 1.28
_diffrn_standards_number 0
_exptl_absorpt_coefficient_mu 0.095
_exptl_absorpt_correction_type none
_exptl_crystal_colour colourless
_exptl_crystal_density_diffrn 1.354
_exptl_crystal_density_method 'not measured'
_exptl_crystal_description plate
_exptl_crystal_F_000 664
_exptl_crystal_size_max 0.45
_exptl_crystal_size_mid 0.38
_exptl_crystal_size_min 0.12
_refine_diff_density_max 0.172
_refine_diff_density_min -0.240
_refine_diff_density_rms 0.047
_refine_ls_extinction_method none
_refine_ls_goodness_of_fit_ref 0.864
_refine_ls_hydrogen_treatment constr
_refine_ls_matrix_type full
_refine_ls_number_parameters 208
_refine_ls_number_reflns 3032
_refine_ls_number_restraints 0
_refine_ls_restrained_S_all 0.864
_refine_ls_R_factor_all 0.0934
_refine_ls_R_factor_gt 0.0416
_refine_ls_shift/su_max 0.000
_refine_ls_shift/su_mean 0.000
_refine_ls_structure_factor_coef Fsqd
_refine_ls_weighting_details 'calc w=1/[\s^2^(Fo^2^)+(0.0314P)^2^+0.0000P] where P=(Fo^2^+2Fc^2^)/3'
_refine_ls_weighting_scheme calc
_refine_ls_wR_factor_gt 0.0759
_refine_ls_wR_factor_ref 0.0879
_reflns_number_gt 1741
_reflns_number_total 3032
_reflns_threshold_expression >2sigma(I)
_cod_data_source_file cg800247f_si_007.cif
_cod_data_source_block z:\xraydata\peter\07srv5~2\work\xm
_cod_original_sg_symbol_H-M P21/c
_cod_database_code 4503669

loop_
_symmetry_equiv_pos_as_xyz
'x, y, z'
'-x, y+1/2, -z+1/2'
'-x, -y, -z'
'x, -y-1/2, z-1/2'

loop_
_atom_site_label
_atom_site_type_symbol
_atom_site_fract_x
_atom_site_fract_y
_atom_site_fract_z
_atom_site_U_iso_or_equiv
_atom_site_adp_type
_atom_site_occupancy
_atom_site_symmetry_multiplicity
_atom_site_calc_flag
_atom_site_refinement_flags
O1 O -0.19921(9) -0.3432(3) -0.28050(8) 0.0253(4) Uani 1 1 d .
O2 O 0.10927(9) 0.2981(3) -0.00311(7) 0.0256(4) Uani 1 1 d .
N1 N -0.45273(11) -0.2425(3) -0.37246(10) 0.0291(4) Uani 1 1 d .
N2 N -0.27219(11) -0.1442(3) -0.20621(9) 0.0243(4) Uani 1 1 d .
H2N H -0.2685 -0.0841 -0.1608 0.029 Uiso 1 1 calc R
N3 N -0.14155(10) -0.3114(3) -0.15423(9) 0.0228(4) Uani 1 1 d .
H3N H -0.1483 -0.2587 -0.1107 0.027 Uiso 1 1 calc R
N4 N 0.09911(11) 0.0878(3) -0.11231(9) 0.0222(4) Uani 1 1 d .
H4N H 0.1151 0.0772 -0.1544 0.027 Uiso 1 1 calc R
N5 N 0.19879(10) 0.3985(3) -0.07679(9) 0.0226(4) Uani 1 1 d .
H5N H 0.2114 0.3584 -0.1191 0.027 Uiso 1 1 calc R
N6 N 0.27606(11) 0.8931(3) 0.06729(10) 0.0256(4) Uani 1 1 d .
C1 C -0.49716(15) -0.0345(4) -0.36780(13) 0.0304(6) Uani 1 1 d .
H1 H -0.5490 -0.0089 -0.4046 0.036 Uiso 1 1 calc R
C2 C -0.47116(14) 0.1452(4) -0.31195(12) 0.0274(5) Uani 1 1 d .
H2 H -0.5048 0.2902 -0.3104 0.033 Uiso 1 1 calc R
C3 C -0.39556(14) 0.1110(4) -0.25833(12) 0.0248(5) Uani 1 1 d .
H3 H -0.3766 0.2323 -0.2195 0.030 Uiso 1 1 calc R
C4 C -0.34771(13) -0.1022(4) -0.26180(12) 0.0217(5) Uani 1 1 d .
C5 C -0.37939(13) -0.2742(4) -0.32024(12) 0.0247(5) Uani 1 1 d .
H5 H -0.3472 -0.4213 -0.3231 0.030 Uiso 1 1 calc R
C6 C -0.20380(13) -0.2711(4) -0.21714(11) 0.0219(5) Uani 1 1 d .
C7 C -0.06405(13) -0.4379(4) -0.15533(12) 0.0223(5) Uani 1 1 d .
H7B H -0.0759 -0.5646 -0.1964 0.027 Uiso 1 1 calc R
H7A H -0.0425 -0.5292 -0.1071 0.027 Uiso 1 1 calc R
C8 C 0.00415(13) -0.2566(4) -0.16683(11) 0.0220(5) Uani 1 1 d .
H8A H 0.0522 -0.3556 -0.1747 0.026 Uiso 1 1 calc R
H8B H -0.0188 -0.1538 -0.2126 0.026 Uiso 1 1 calc R
C9 C 0.03472(13) -0.0834(4) -0.09981(11) 0.0230(5) Uani 1 1 d .
H9B H -0.0132 0.0158 -0.0917 0.028 Uiso 1 1 calc R
H9A H 0.0582 -0.1855 -0.0540 0.028 Uiso 1 1 calc R
C10 C 0.13466(13) 0.2629(4) -0.06001(11) 0.0214(5) Uani 1 1 d .
C11 C 0.34015(14) 0.9810(4) 0.04250(12) 0.0272(5) Uani 1 1 d .
H11 H 0.3727 1.1164 0.0692 0.033 Uiso 1 1 calc R
C12 C 0.36139(14) 0.8850(4) -0.01989(12) 0.0264(5) Uani 1 1 d .
H12 H 0.4077 0.9515 -0.0357 0.032 Uiso 1 1 calc R
C13 C 0.31357(13) 0.6896(4) -0.05873(11) 0.0240(5) Uani 1 1 d .
H13 H 0.3265 0.6208 -0.1022 0.029 Uiso 1 1 calc R
C14 C 0.24633(13) 0.5931(4) -0.03428(11) 0.0205(5) Uani 1 1 d .
C15 C 0.23010(14) 0.7024(4) 0.02970(11) 0.0239(5) Uani 1 1 d .
H15 H 0.1846 0.6389 0.0473 0.029 Uiso 1 1 calc R

loop_
_atom_site_aniso_label
_atom_site_aniso_U_11
_atom_site_aniso_U_22
_atom_site_aniso_U_33
_atom_site_aniso_U_23
_atom_site_aniso_U_13
_atom_site_aniso_U_12
O1 0.0293(8) 0.0353(9) 0.0132(8) -0.0011(6) 0.0088(7) 0.0049(7)
O2 0.0321(9) 0.0320(8) 0.0148(8) -0.0041(6) 0.0099(7) -0.0045(7)
N1 0.0274(11) 0.0276(10) 0.0297(11) -0.0022(8) 0.0029(9) 0.0005(9)
N2 0.0258(10) 0.0339(10) 0.0143(10) -0.0033(8) 0.0071(8) 0.0065(9)
N3 0.0232(10) 0.0317(10) 0.0137(9) -0.0029(7) 0.0054(8) 0.0011(9)
N4 0.0299(11) 0.0251(9) 0.0143(9) -0.0038(7) 0.0105(8) -0.0071(8)
N5 0.0285(11) 0.0274(10) 0.0147(10) -0.0049(8) 0.0106(8) -0.0066(9)
N6 0.0299(11) 0.0257(9) 0.0202(10) -0.0025(8) 0.0048(9) -0.0032(9)
C1 0.0280(13) 0.0271(13) 0.0342(15) 0.0015(10) 0.0049(11) 0.0026(11)
C2 0.0291(13) 0.0246(12) 0.0304(14) 0.0016(10) 0.0110(11) 0.0032(11)
C3 0.0292(13) 0.0252(12) 0.0213(12) -0.0042(9) 0.0089(11) -0.0023(11)
C4 0.0238(12) 0.0261(11) 0.0173(11) 0.0022(9) 0.0093(10) -0.0010(10)
C5 0.0263(12) 0.0222(11) 0.0264(13) 0.0013(9) 0.0081(11) 0.0020(10)
C6 0.0255(12) 0.0240(11) 0.0179(12) 0.0019(9) 0.0088(10) -0.0021(10)
C7 0.0253(12) 0.0235(11) 0.0175(12) 0.0000(9) 0.0048(10) -0.0001(10)
C8 0.0252(12) 0.0242(11) 0.0172(12) 0.0008(9) 0.0066(9) 0.0014(10)
C9 0.0265(13) 0.0261(12) 0.0179(12) -0.0012(9) 0.0084(10) -0.0025(10)
C10 0.0240(12) 0.0244(11) 0.0152(11) 0.0024(9) 0.0041(9) 0.0019(10)
C11 0.0327(13) 0.0245(12) 0.0212(13) -0.0004(9) 0.0012(11) -0.0050(11)
C12 0.0282(13) 0.0287(12) 0.0231(12) 0.0024(10) 0.0080(10) -0.0042(11)
C13 0.0266(12) 0.0279(12) 0.0187(12) -0.0026(9) 0.0080(10) -0.0016(10)
C14 0.0234(12) 0.0222(11) 0.0149(11) 0.0010(9) 0.0034(10) -0.0001(10)
C15 0.0266(12) 0.0267(12) 0.0190(12) -0.0027(9) 0.0070(10) -0.0032(11)

loop_
_atom_type_symbol
_atom_type_description
_atom_type_scat_dispersion_real
_atom_type_scat_dispersion_imag
_atom_type_scat_source
C C 0.0033 0.0016 'International Tables Vol C Tables 4.2.6.8 and 6.1.1.4'
H H 0.0000 0.0000 'International Tables Vol C Tables 4.2.6.8 and 6.1.1.4'
N N 0.0061 0.0033 'International Tables Vol C Tables 4.2.6.8 and 6.1.1.4'
O O 0.0106 0.0060 'International Tables Vol C Tables 4.2.6.8 and 6.1.1.4'

loop_
_geom_angle_atom_site_label_1
_geom_angle_atom_site_label_2
_geom_angle_atom_site_label_3
_geom_angle
C1 N1 C5 117.51(19)
C6 N2 C4 125.14(17)
C6 N2 H2N 117.4
C4 N2 H2N 117.4
C6 N3 C7 122.55(17)
C6 N3 H3N 118.7
C7 N3 H3N 118.7
C10 N4 C9 120.75(16)
C10 N4 H4N 119.6
C9 N4 H4N 119.6
C10 N5 C14 127.42(17)
C10 N5 H5N 116.3
C14 N5 H5N 116.3
C11 N6 C15 118.42(18)
N1 C1 C2 123.1(2)
N1 C1 H1 118.5
C2 C1 H1 118.5
C1 C2 C3 119.0(2)
C1 C2 H2 120.5
C3 C2 H2 120.5
C2 C3 C4 119.3(2)
C2 C3 H3 120.3
C4 C3 H3 120.3
C3 C4 C5 117.5(2)
C3 C4 N2 120.02(19)
C5 C4 N2 122.43(19)
N1 C5 C4 123.5(2)
N1 C5 H5 118.2
C4 C5 H5 118.2
O1 C6 N3 122.39(19)
O1 C6 N2 122.65(19)
N3 C6 N2 114.96(17)
N3 C7 C8 113.13(16)
N3 C7 H7B 109.0
C8 C7 H7B 109.0
N3 C7 H7A 109.0
C8 C7 H7A 109.0
H7B C7 H7A 107.8
C9 C8 C7 111.56(16)
C9 C8 H8A 109.3
C7 C8 H8A 109.3
C9 C8 H8B 109.3
C7 C8 H8B 109.3
H8A C8 H8B 108.0
N4 C9 C8 110.47(16)
N4 C9 H9B 109.6
C8 C9 H9B 109.6
N4 C9 H9A 109.6
C8 C9 H9A 109.6
H9B C9 H9A 108.1
O2 C10 N4 121.64(19)
O2 C10 N5 123.95(19)
N4 C10 N5 114.39(17)
N6 C11 C12 123.3(2)
N6 C11 H11 118.4
C12 C11 H11 118.4
C11 C12 C13 118.2(2)
C11 C12 H12 120.9
C13 C12 H12 120.9
C12 C13 C14 120.06(19)
C12 C13 H13 120.0
C14 C13 H13 120.0
C13 C14 C15 117.46(19)
C13 C14 N5 117.64(18)
C15 C14 N5 124.88(18)
N6 C15 C14 122.65(19)
N6 C15 H15 118.7
C14 C15 H15 118.7

loop_
_geom_bond_atom_site_label_1
_geom_bond_atom_site_label_2
_geom_bond_distance
O1 C6 1.245(2)
O2 C10 1.236(2)
N1 C1 1.336(3)
N1 C5 1.342(3)
N2 C6 1.369(3)
N2 C4 1.405(3)
N2 H2N 0.8800
N3 C6 1.346(3)
N3 C7 1.444(2)
N3 H3N 0.8800
N4 C10 1.353(2)
N4 C9 1.456(2)
N4 H4N 0.8800
N5 C10 1.375(2)
N5 C14 1.401(2)
N5 H5N 0.8800
N6 C11 1.336(3)
N6 C15 1.339(2)
C1 C2 1.382(3)
C1 H1 0.9500
C2 C3 1.382(3)
C2 H2 0.9500
C3 C4 1.386(3)
C3 H3 0.9500
C4 C5 1.400(3)
C5 H5 0.9500
C7 C8 1.532(3)
C7 H7B 0.9900
C7 H7A 0.9900
C8 C9 1.511(3)
C8 H8A 0.9900
C8 H8B 0.9900
C9 H9B 0.9900
C9 H9A 0.9900
C11 C12 1.379(3)
C11 H11 0.9500
C12 C13 1.379(3)
C12 H12 0.9500
C13 C14 1.395(3)
C13 H13 0.9500
C14 C15 1.396(3)
C15 H15 0.9500

loop_
_geom_torsion_atom_site_label_1
_geom_torsion_atom_site_label_2
_geom_torsion_atom_site_label_3
_geom_torsion_atom_site_label_4
_geom_torsion
C5 N1 C1 C2 -0.4(3)
N1 C1 C2 C3 0.4(3)
C1 C2 C3 C4 0.0(3)
C2 C3 C4 C5 -0.3(3)
C2 C3 C4 N2 -177.77(19)
C6 N2 C4 C3 -150.45(19)
C6 N2 C4 C5 32.2(3)
C1 N1 C5 C4 0.1(3)
C3 C4 C5 N1 0.2(3)
N2 C4 C5 N1 177.65(19)
C7 N3 C6 O1 1.0(3)
C7 N3 C6 N2 -178.75(17)
C4 N2 C6 O1 6.8(3)
C4 N2 C6 N3 -173.48(18)
C6 N3 C7 C8 89.4(2)
N3 C7 C8 C9 67.4(2)
C10 N4 C9 C8 178.98(18)
C7 C8 C9 N4 -179.68(16)
C9 N4 C10 O2 -6.1(3)
C9 N4 C10 N5 175.39(17)
C14 N5 C10 O2 0.6(3)
C14 N5 C10 N4 179.07(18)
C15 N6 C11 C12 0.0(3)
N6 C11 C12 C13 0.4(3)
C11 C12 C13 C14 -0.5(3)
C12 C13 C14 C15 0.3(3)
C12 C13 C14 N5 178.65(18)
C10 N5 C14 C13 174.40(19)
C10 N5 C14 C15 -7.4(3)
C11 N6 C15 C14 -0.3(3)
C13 C14 C15 N6 0.1(3)
N5 C14 C15 N6 -178.10(19)

loop_
_cod_related_entry_id
_cod_related_entry_database
_cod_related_entry_code
1 ChemSpider 30661426
